data_7133219
loop_
_publ_author_name
'Hu, Lei'
'Chakraborty, Sayandip'
'Tumanov, Nikolay'
'Wouters, Johan'
'Robiette, Rapha&#xeb;l'
'Berionni, Guillaume'

_publ_section_title
;
 Regulating iminophosphorane P&#xe001;N bond reactivity through geometric
 constraints with cage-shaped triarylphosphines.
;
_journal_issue 55
_journal_name_full 'Chemical communications (Cambridge, England)'
_journal_page_first 7073
_journal_page_last 7076
_journal_paper_doi 10.1039/d4cc01868k
_journal_volume 60
_journal_year 2024
_chemical_formula_moiety 'C19 H13 P S'
_chemical_formula_sum 'C19 H13 P S'
_chemical_formula_weight 304.355
_chemical_name_common 'phosphatriptycene sulfide'
_chemical_name_systematic 'phosphatriptycene sulfide'
_space_group_crystal_system monoclinic
_space_group_IT_number 15
_space_group_name_Hall '-C 2yc'
_space_group_name_H-M_alt 'C 1 2/c 1'
_symmetry_Int_Tables_number 15
_audit_creation_date 2024-04-10
_audit_creation_method
;
Olex2 1.5
(compiled 2024.02.16 svn.r378c4104 for OlexSys, GUI svn.r6928)
;
_audit_update_record
;
2024-04-10 deposited with the CCDC.	2024-04-28 downloaded from the CCDC.
;
_cell_angle_alpha 90
_cell_angle_beta 90.464(1)
_cell_angle_gamma 90
_cell_formula_units_Z 8
_cell_length_a 14.0811(3)
_cell_length_b 13.4388(3)
_cell_length_c 15.6879(4)
_cell_measurement_reflns_used 9567
_cell_measurement_temperature 100(2)
_cell_measurement_theta_max 68.1567
_cell_measurement_theta_min 5.3396
_cell_volume 2968.57(12)
_computing_cell_refinement 'SAINT V8.40B (Bruker AXS LLC, 2019)'
_computing_data_collection 'Bruker Instrument Service vV6.2.16'
_computing_data_reduction 'SAINT V8.40B (Bruker AXS LLC, 2019)'
_computing_molecular_graphics 'Mercury 4.0 (Macrae et al, 2020)'
_computing_publication_material 'enCIFer (Allen et al, 2004)'
_computing_structure_refinement 'olex2.refine 1.5 (Bourhis et al., 2015)'
_computing_structure_solution 'SHELXT 2018/2 (Sheldrick, 2018)'
_diffrn_ambient_temperature 100.15
_diffrn_detector_area_resol_mean 7.39
_diffrn_measured_fraction_theta_full 0.9985
_diffrn_measured_fraction_theta_max 0.9982
_diffrn_measurement_device_type 'Bruker D8 Venture'
_diffrn_measurement_method '\f and \w-scans'
_diffrn_radiation_monochromator 'multilayer mirror'
_diffrn_radiation_type 'Cu K\a'
_diffrn_radiation_wavelength 1.54178
_diffrn_reflns_av_R_equivalents 0.0398
_diffrn_reflns_av_unetI/netI 0.0221
_diffrn_reflns_Laue_measured_fraction_full 0.9985
_diffrn_reflns_Laue_measured_fraction_max 0.9982
_diffrn_reflns_limit_h_max 16
_diffrn_reflns_limit_h_min -16
_diffrn_reflns_limit_k_max 16
_diffrn_reflns_limit_k_min -16
_diffrn_reflns_limit_l_max 18
_diffrn_reflns_limit_l_min -18
_diffrn_reflns_number 42618
_diffrn_reflns_point_group_measured_fraction_full 0.9985
_diffrn_reflns_point_group_measured_fraction_max 0.9982
_diffrn_reflns_theta_full 67.6786
_diffrn_reflns_theta_max 68.19
_diffrn_reflns_theta_min 4.55
_exptl_absorpt_coefficient_mu 2.848
_exptl_absorpt_correction_T_max 1.000
_exptl_absorpt_correction_T_min 0.772
_exptl_absorpt_correction_type numerical
_exptl_absorpt_process_details
;
Krause, L., Herbst-Irmer, R., Sheldrick, G. M., Stalke, D. (2015).
"Comparison of silver and molybdenum microfocus X-ray sources for
single-crystal structure determination"
J. Appl. Cryst. 48, 3-10.
doi:10.1107/S1600576714022985
;
_exptl_crystal_colour colourless
_exptl_crystal_density_diffrn 1.362
_exptl_crystal_description block
_exptl_crystal_F_000 1272.154
_exptl_crystal_size_max 0.22
_exptl_crystal_size_mid 0.19
_exptl_crystal_size_min 0.18
_refine_diff_density_max 0.1880
_refine_diff_density_min -0.1812
_refine_diff_density_rms 0.0402
_refine_ls_d_res_high 0.8303
_refine_ls_d_res_low 9.7217
_refine_ls_goodness_of_fit_ref 1.1000
_refine_ls_hydrogen_treatment constr
_refine_ls_matrix_type full
_refine_ls_number_constraints 0
_refine_ls_number_parameters 307
_refine_ls_number_reflns 2716
_refine_ls_number_restraints 0
_refine_ls_restrained_S_all 1.1000
_refine_ls_R_factor_all 0.0151
_refine_ls_R_factor_gt 0.0149
_refine_ls_shift/su_max 0.0008
_refine_ls_shift/su_mean 0.0001
_refine_ls_structure_factor_coef Fsqd
_refine_ls_weighting_details 'w=1/[\s^2^(Fo^2^)+(0.0163P)^2^+0.4953P] where P=(Fo^2^+2Fc^2^)/3'
_refine_ls_weighting_scheme calc
_refine_ls_wR_factor_gt 0.0355
_refine_ls_wR_factor_ref 0.0358
_reflns_Friedel_coverage 0.0
_reflns_limit_h_max 16
_reflns_limit_h_min -16
_reflns_limit_k_max 16
_reflns_limit_k_min 0
_reflns_limit_l_max 18
_reflns_limit_l_min 0
_reflns_number_gt 2685
_reflns_number_total 2716
_reflns_threshold_expression I>=2u(I)
_cod_data_source_file d4cc01868k2.cif
_cod_data_source_block nt1342_SMC_Ptrip_oxide
_cod_depositor_comments 'Adding full bibliography for 7133202--7133219.cif.'
_cod_database_code 7133219
_olex2_refinement_description
;
1. Fixed Uiso
 At 1.2 times of:
  All C(H) groups
;
_olex2_refine_details
;
Refinement using NoSpherA2, an implementation of
NOn-SPHERical Atom-form-factors in Olex2.
Please cite:
F. Kleemiss et al. Chem. Sci. DOI 10.1039/D0SC05526C - 2021
NoSpherA2 implementation of HAR makes use of
tailor-made aspherical atomic form factors calculated
on-the-fly from a Hirshfeld-partitioned electron density (ED) - not from
spherical-atom form factors.

The ED is calculated from a gaussian basis set single determinant SCF
wavefunction - either Hartree-Fock or DFT using selected funtionals
 - for a fragment of the crystal.
This fragment can be embedded in an electrostatic crystal field by employing
 cluster charges or modelled using implicit solvation models, depending 
on the software used.
The following options were used:
   SOFTWARE:       ORCA 5.0
   PARTITIONING:   NoSpherA2
   INT ACCURACY:   Normal
   METHOD:         R2SCAN
   BASIS SET:      def2-TZVP
   CHARGE:         0
   MULTIPLICITY:   1
   DATE:           2024-04-10_12-12-30
;

loop_
_space_group_symop_id
_space_group_symop_operation_xyz
1 x,y,z
2 -x,y,-z+1/2
3 -x,-y,-z
4 x,-y,z-1/2
5 x+1/2,y+1/2,z
6 -x+1/2,y+1/2,-z+1/2
7 -x+1/2,-y+1/2,-z
8 x+1/2,-y+1/2,z-1/2

loop_
_atom_site_label
_atom_site_type_symbol
_atom_site_fract_x
_atom_site_fract_y
_atom_site_fract_z
_atom_site_U_iso_or_equiv
_atom_site_adp_type
_atom_site_occupancy
_atom_site_refinement_flags_posn
S1 S 0.393364(11) 0.254155(11) 0.870556(9) 0.01965(6) Uani 1.000000 .
P1 P 0.335101(10) 0.371695(10) 0.820763(9) 0.01268(6) Uani 1.000000 .
C1 C 0.31806(4) 0.37767(4) 0.70661(4) 0.01414(12) Uani 1.000000 .
C2 C 0.34660(4) 0.30577(5) 0.64863(4) 0.01814(13) Uani 1.000000 .
H2 H 0.3841(6) 0.2401(6) 0.6717(5) 0.036(2) Uani 1.000000 .
C3 C 0.32897(5) 0.32102(5) 0.56183(4) 0.02251(14) Uani 1.000000 .
H3 H 0.3520(7) 0.2644(7) 0.5158(6) 0.040(2) Uani 1.000000 .
C4 C 0.28304(5) 0.40740(5) 0.53446(4) 0.02391(15) Uani 1.000000 .
H4 H 0.2702(7) 0.4187(7) 0.4668(5) 0.047(2) Uani 1.000000 .
C5 C 0.25544(5) 0.48006(5) 0.59308(4) 0.02024(14) Uani 1.000000 .
H5 H 0.2210(7) 0.5478(7) 0.5723(5) 0.041(2) Uani 1.000000 .
C6 C 0.27288(4) 0.46542(4) 0.67954(4) 0.01511(12) Uani 1.000000 .
C7 C 0.24667(4) 0.54033(5) 0.74841(4) 0.01528(13) Uani 1.000000 .
H7 H 0.2134(5) 0.6027(6) 0.7185(5) 0.0249(17) Uani 1.000000 .
C8 C 0.33691(4) 0.56917(4) 0.79685(4) 0.01462(12) Uani 1.000000 .
C9 C 0.36885(5) 0.66653(5) 0.80420(4) 0.01910(13) Uani 1.000000 .
H9 H 0.3309(6) 0.7261(6) 0.7734(5) 0.033(2) Uani 1.000000 .
C10 C 0.45177(5) 0.68633(5) 0.85081(4) 0.02287(14) Uani 1.000000 .
H10 H 0.4768(7) 0.7629(6) 0.8551(6) 0.046(3) Uani 1.000000 .
C11 C 0.50248(5) 0.61016(5) 0.89013(4) 0.02235(14) Uani 1.000000 .
H11 H 0.5658(7) 0.6271(6) 0.9266(6) 0.046(2) Uani 1.000000 .
C12 C 0.47132(4) 0.51166(5) 0.88278(4) 0.01782(13) Uani 1.000000 .
H12 H 0.5095(6) 0.4508(6) 0.9133(6) 0.036(2) Uani 1.000000 .
C13 C 0.38894(4) 0.49246(4) 0.83639(4) 0.01394(12) Uani 1.000000 .
C14 C 0.18058(4) 0.48948(4) 0.81143(4) 0.01470(12) Uani 1.000000 .
C15 C 0.09013(4) 0.52378(5) 0.83065(4) 0.01821(13) Uani 1.000000 .
H15 H 0.0625(6) 0.5876(6) 0.7981(6) 0.038(2) Uani 1.000000 .
C16 C 0.03614(5) 0.47403(5) 0.89177(4) 0.02119(14) Uani 1.000000 .
H16 H -0.0343(6) 0.5001(7) 0.9051(6) 0.042(2) Uani 1.000000 .
C17 C 0.07235(5) 0.39096(5) 0.93389(4) 0.02054(14) Uani 1.000000 .
H17 H 0.0314(6) 0.3532(7) 0.9825(5) 0.040(2) Uani 1.000000 .
C18 C 0.16269(4) 0.35486(5) 0.91407(4) 0.01722(13) Uani 1.000000 .
H18 H 0.1904(6) 0.2895(6) 0.9457(5) 0.034(2) Uani 1.000000 .
C19 C 0.21581(4) 0.40433(4) 0.85296(4) 0.01408(12) Uani 1.000000 .

loop_
_atom_site_aniso_label
_atom_site_aniso_U_11
_atom_site_aniso_U_22
_atom_site_aniso_U_33
_atom_site_aniso_U_12
_atom_site_aniso_U_13
_atom_site_aniso_U_23
S1 0.02327(10) 0.01593(9) 0.01970(9) 0.00250(5) -0.00292(6) 0.00424(5)
P1 0.01478(9) 0.01248(9) 0.01074(9) -0.00043(5) -0.00115(6) 0.00088(5)
C1 0.0168(3) 0.0147(3) 0.0109(3) -0.0018(2) -0.0002(2) -0.0004(2)
C2 0.0217(3) 0.0183(3) 0.0145(3) -0.0034(3) 0.0028(2) -0.0032(2)
H2 0.042(6) 0.034(5) 0.030(5) 0.011(4) 0.006(4) -0.003(4)
C3 0.0270(3) 0.0271(4) 0.0134(3) -0.0085(3) 0.0031(3) -0.0048(3)
H3 0.054(6) 0.042(5) 0.025(5) -0.001(5) 0.007(4) -0.019(4)
C4 0.0278(3) 0.0334(4) 0.0105(3) -0.0092(3) -0.0014(2) 0.0004(3)
H4 0.065(7) 0.060(7) 0.017(5) -0.007(5) -0.009(4) 0.001(4)
C5 0.0224(3) 0.0256(4) 0.0127(3) -0.0041(3) -0.0031(2) 0.0051(3)
H5 0.048(6) 0.051(6) 0.024(5) 0.005(5) -0.000(4) 0.001(4)
C6 0.0169(3) 0.0169(3) 0.0116(3) -0.0020(2) -0.0014(2) 0.0017(2)
C7 0.0162(3) 0.0145(3) 0.0151(3) -0.0001(2) -0.0018(2) 0.0023(2)
H7 0.024(4) 0.031(4) 0.020(4) 0.007(4) -0.008(3) 0.014(4)
C8 0.0160(3) 0.0134(3) 0.0144(3) -0.0016(2) 0.0004(2) -0.0007(2)
C9 0.0209(3) 0.0140(3) 0.0225(3) -0.0029(3) 0.0026(3) -0.0018(2)
H9 0.036(5) 0.019(4) 0.045(6) 0.002(4) -0.002(4) 0.003(4)
C10 0.0226(3) 0.0194(3) 0.0267(3) -0.0080(3) 0.0031(3) -0.0068(3)
H10 0.050(6) 0.032(6) 0.055(7) -0.017(5) -0.005(5) -0.001(4)
C11 0.0177(3) 0.0254(3) 0.0240(3) -0.0064(3) -0.0010(3) -0.0080(3)
H11 0.034(5) 0.046(6) 0.058(7) -0.012(4) -0.013(5) -0.009(5)
C12 0.0146(3) 0.0220(3) 0.0168(3) -0.0014(3) -0.0020(2) -0.0039(2)
H12 0.032(5) 0.037(5) 0.039(5) 0.006(4) -0.012(4) -0.002(4)
C13 0.0139(3) 0.0142(3) 0.0137(3) -0.0014(2) -0.0013(2) -0.0012(2)
C14 0.0139(3) 0.0163(3) 0.0139(3) -0.0008(2) -0.0011(2) -0.0003(2)
C15 0.0143(3) 0.0198(3) 0.0205(3) 0.0011(2) -0.0017(2) -0.0023(3)
H15 0.038(5) 0.032(5) 0.043(5) 0.004(4) -0.005(4) 0.004(4)
C16 0.0141(3) 0.0277(3) 0.0218(3) -0.0021(3) 0.0022(2) -0.0062(3)
H16 0.024(5) 0.055(6) 0.047(6) 0.004(4) 0.009(4) -0.008(5)
C17 0.0189(3) 0.0270(3) 0.0158(3) -0.0065(3) 0.0035(3) -0.0035(3)
H17 0.033(5) 0.056(6) 0.031(5) -0.007(4) 0.012(4) 0.008(4)
C18 0.0194(3) 0.0195(3) 0.0128(3) -0.0047(2) 0.0010(2) -0.0000(2)
H18 0.039(5) 0.030(5) 0.034(5) 0.000(4) 0.000(4) 0.013(4)
C19 0.0146(3) 0.0156(3) 0.0120(3) -0.0015(2) -0.0001(2) 0.0000(2)

loop_
_atom_type_symbol
_atom_type_scat_dispersion_real
_atom_type_scat_dispersion_imag
_atom_type_scat_source
_atom_type_scat_dispersion_source
C 0.01788 0.00908 'NoSpherA2: Chem.Sci. 2021, DOI:10.1039/D0SC05526C' 'Brennan, Cowan, Rev. Sci. Instrum., 1992, 63, 850'
H 0.00000 0.00000 'NoSpherA2: Chem.Sci. 2021, DOI:10.1039/D0SC05526C' 'Brennan, Cowan, Rev. Sci. Instrum., 1992, 63, 850'
P 0.29729 0.43497 'NoSpherA2: Chem.Sci. 2021, DOI:10.1039/D0SC05526C' 'Brennan, Cowan, Rev. Sci. Instrum., 1992, 63, 850'
S 0.33375 0.55836 'NoSpherA2: Chem.Sci. 2021, DOI:10.1039/D0SC05526C' 'Brennan, Cowan, Rev. Sci. Instrum., 1992, 63, 850'

loop_
_geom_angle_atom_site_label_1
_geom_angle_atom_site_label_2
_geom_angle_atom_site_label_3
_geom_angle
_geom_angle_site_symmetry_1
_geom_angle_site_symmetry_3
_geom_angle_publ_flag
C1 P1 S1 119.17(2) . . ?
C13 P1 S1 120.05(2) . . ?
C13 P1 C1 98.44(3) . . ?
C19 P1 S1 118.33(2) . . ?
C19 P1 C1 98.61(3) . . ?
C19 P1 C13 97.68(3) . . ?
C2 C1 P1 125.56(5) . . ?
C6 C1 P1 113.16(4) . . ?
C6 C1 C2 121.27(5) . . ?
H2 C2 C1 119.3(4) . . ?
C3 C2 C1 119.10(6) . . ?
C3 C2 H2 121.6(4) . . ?
H3 C3 C2 119.2(5) . . ?
C4 C3 C2 120.02(6) . . ?
C4 C3 H3 120.7(5) . . ?
H4 C4 C3 119.3(5) . . ?
C5 C4 C3 120.61(6) . . ?
C5 C4 H4 120.0(5) . . ?
H5 C5 C4 121.1(4) . . ?
C6 C5 C4 119.66(6) . . ?
C6 C5 H5 119.3(4) . . ?
C5 C6 C1 119.34(6) . . ?
C7 C6 C1 116.88(5) . . ?
C7 C6 C5 123.79(6) . . ?
H7 C7 C6 108.4(4) . . ?
C8 C7 C6 108.38(5) . . ?
C8 C7 H7 112.3(4) . . ?
C14 C7 C6 108.42(5) . . ?
C14 C7 H7 111.7(4) . . ?
C14 C7 C8 107.52(5) . . ?
C9 C8 C7 123.30(6) . . ?
C13 C8 C7 117.55(5) . . ?
C13 C8 C9 119.15(5) . . ?
H9 C9 C8 120.3(4) . . ?
C10 C9 C8 119.44(6) . . ?
C10 C9 H9 120.2(4) . . ?
H10 C10 C9 118.7(5) . . ?
C11 C10 C9 121.06(6) . . ?
C11 C10 H10 120.2(5) . . ?
H11 C11 C10 119.9(5) . . ?
C12 C11 C10 120.04(6) . . ?
C12 C11 H11 120.0(5) . . ?
H12 C12 C11 121.4(4) . . ?
C13 C12 C11 118.63(6) . . ?
C13 C12 H12 120.0(4) . . ?
C8 C13 P1 112.46(4) . . ?
C12 C13 P1 125.85(5) . . ?
C12 C13 C8 121.68(6) . . ?
C15 C14 C7 123.85(6) . . ?
C19 C14 C7 116.78(5) . . ?
C19 C14 C15 119.35(5) . . ?
H15 C15 C14 119.5(5) . . ?
C16 C15 C14 119.63(6) . . ?
C16 C15 H15 120.8(5) . . ?
H16 C16 C15 119.1(5) . . ?
C17 C16 C15 120.64(6) . . ?
C17 C16 H16 120.3(5) . . ?
H17 C17 C16 120.9(5) . . ?
C18 C17 C16 120.20(6) . . ?
C18 C17 H17 118.9(5) . . ?
H18 C18 C17 120.4(4) . . ?
C19 C18 C17 118.87(6) . . ?
C19 C18 H18 120.8(4) . . ?
C14 C19 P1 113.11(4) . . ?
C18 C19 P1 125.58(5) . . ?
C18 C19 C14 121.28(6) . . ?

loop_
_geom_bond_atom_site_label_1
_geom_bond_atom_site_label_2
_geom_bond_distance
_geom_bond_site_symmetry_2
_geom_bond_publ_flag
S1 P1 1.9411(2) . ?
P1 C1 1.8066(6) . ?
P1 C13 1.8072(6) . ?
P1 C19 1.8118(6) . ?
C1 C2 1.3886(8) . ?
C1 C6 1.4041(8) . ?
C2 H2 1.089(8) . ?
C2 C3 1.3972(9) . ?
C3 H3 1.100(8) . ?
C3 C4 1.3950(10) . ?
C4 H4 1.086(8) . ?
C4 C5 1.3986(10) . ?
C5 H5 1.081(9) . ?
C5 C6 1.3905(9) . ?
C6 C7 1.5243(8) . ?
C7 H7 1.067(7) . ?
C7 C8 1.5253(8) . ?
C7 C14 1.5249(8) . ?
C8 C9 1.3881(9) . ?
C8 C13 1.4060(8) . ?
C9 H9 1.075(8) . ?
C9 C10 1.3981(9) . ?
C10 H10 1.090(8) . ?
C10 C11 1.3896(10) . ?
C11 H11 1.080(9) . ?
C11 C12 1.3990(9) . ?
C12 H12 1.087(8) . ?
C12 C13 1.3886(9) . ?
C14 C15 1.3899(8) . ?
C14 C19 1.4052(8) . ?
C15 H15 1.069(9) . ?
C15 C16 1.3987(9) . ?
C16 H16 1.073(9) . ?
C16 C17 1.3919(10) . ?
C17 H17 1.085(8) . ?
C17 C18 1.3988(9) . ?
C18 H18 1.081(8) . ?
C18 C19 1.3901(8) . ?

loop_
_geom_torsion_atom_site_label_1
_geom_torsion_atom_site_label_2
_geom_torsion_atom_site_label_3
_geom_torsion_atom_site_label_4
_geom_torsion
_geom_torsion_site_symmetry_1
_geom_torsion_site_symmetry_2
_geom_torsion_site_symmetry_3
_geom_torsion_site_symmetry_4
_geom_torsion_publ_flag
P1 C1 C2 C3 -179.62(5) . . . . ?
P1 C1 C6 C5 179.83(4) . . . . ?
P1 C1 C6 C7 0.49(5) . . . . ?
P1 C13 C8 C7 -0.17(5) . . . . ?
P1 C13 C8 C9 179.17(4) . . . . ?
P1 C13 C12 C11 -178.67(5) . . . . ?
P1 C19 C14 C7 -0.68(5) . . . . ?
P1 C19 C14 C15 -179.32(4) . . . . ?
P1 C19 C18 C17 178.06(5) . . . . ?
C1 C2 C3 C4 -0.19(7) . . . . ?
C1 C6 C5 C4 0.01(6) . . . . ?
C1 C6 C7 C8 57.60(5) . . . . ?
C1 C6 C7 C14 -58.83(5) . . . . ?
C2 C3 C4 C5 0.92(7) . . . . ?
C3 C4 C5 C6 -0.83(7) . . . . ?
C4 C5 C6 C7 179.30(5) . . . . ?
C5 C6 C7 C8 -121.70(6) . . . . ?
C5 C6 C7 C14 121.86(6) . . . . ?
C6 C7 C8 C9 122.68(5) . . . . ?
C6 C7 C8 C13 -58.01(5) . . . . ?
C6 C7 C14 C15 -122.58(5) . . . . ?
C6 C7 C14 C19 58.84(5) . . . . ?
C7 C8 C9 C10 179.16(6) . . . . ?
C7 C8 C13 C12 -179.19(5) . . . . ?
C7 C14 C15 C16 -177.63(6) . . . . ?
C7 C14 C19 C18 177.39(5) . . . . ?
C8 C9 C10 C11 -0.24(7) . . . . ?
C8 C13 C12 C11 0.21(7) . . . . ?
C9 C10 C11 C12 0.61(7) . . . . ?
C10 C11 C12 C13 -0.58(7) . . . . ?
C14 C15 C16 C17 0.42(7) . . . . ?
C14 C19 C18 C17 0.24(6) . . . . ?
C15 C16 C17 C18 -1.45(7) . . . . ?
C16 C17 C18 C19 1.10(7) . . . . ?
